data_7213588
loop_
_publ_author_name
'Smith, Tiffany M.'
'Perkins, Kathryn'
'Symester, Diona'
'Freund, Steve R.'
'Vargas, Jose'
'Spinu, Leonard'
'Zubieta, Jon'

_publ_section_title
;
 Solid state coordination chemistry of oxomolybdenum--organodiphosphonate
 materials: consequences of introducing xylyldiphosphonate components
;
_journal_issue 2
_journal_name_full CrystEngComm
_journal_page_first 191
_journal_paper_doi 10.1039/c3ce41728j
_journal_volume 16
_journal_year 2014
_chemical_formula_moiety 'C38 H33 Cu2 F4 Mo2 N6 O11 P2, C23 H21 Cu F3 Mo2 N3 O11 P2, H2 O'
_chemical_formula_sum 'C61 H56 Cu3 F7 Mo4 N9 O23 P4'
_chemical_formula_weight 2114.40
_chemical_name_systematic
;
 ?
;
_space_group_crystal_system triclinic
_space_group_IT_number 2
_space_group_name_Hall '-P 1'
_space_group_name_H-M_alt 'P -1'
_symmetry_space_group_name_Hall '-P 1'
_symmetry_space_group_name_H-M 'P -1'
_atom_sites_solution_hydrogens mixed
_audit_creation_method SHELXL-2013
_cell_angle_alpha 113.586(2)
_cell_angle_beta 96.089(2)
_cell_angle_gamma 95.629(2)
_cell_formula_units_Z 2
_cell_length_a 8.9981(6)
_cell_length_b 20.6917(16)
_cell_length_c 21.1555(16)
_cell_measurement_reflns_used 749
_cell_measurement_temperature 90(2)
_cell_measurement_theta_max 24.6003
_cell_measurement_theta_min 2.1035
_cell_volume 3546.5(5)
_computing_cell_refinement 'SAINT V8.30C (Bruker AXS Inc., 2013)'
_computing_data_collection 'Bruker APEX2 (Bruker, 2011)'
_computing_data_reduction 'SAINT V8.30C (Bruker AXS Inc., 2013)'
_computing_molecular_graphics 'CrystalMaker (Palmer, 2010)'
_computing_publication_material 'Bruker SHELXTL (Bruker, 2011)'
_computing_structure_refinement 'SHELXL-2013 (Sheldrick, 2013)'
_computing_structure_solution 'SHELXL-2013 (Sheldrick, 2013)'
_diffrn_ambient_temperature 90(2)
_diffrn_measured_fraction_theta_full 0.997
_diffrn_measured_fraction_theta_max 0.982
_diffrn_measurement_device_type 'Bruker APEX-II CCD'
_diffrn_measurement_method '\f and \w scans'
_diffrn_radiation_monochromator graphite
_diffrn_radiation_source 'fine-focus sealed tube'
_diffrn_radiation_type MoK\a
_diffrn_radiation_wavelength 0.71073
_diffrn_reflns_av_R_equivalents 0.0441
_diffrn_reflns_av_unetI/netI 0.0579
_diffrn_reflns_Laue_measured_fraction_full 0.997
_diffrn_reflns_Laue_measured_fraction_max 0.982
_diffrn_reflns_limit_h_max 11
_diffrn_reflns_limit_h_min -11
_diffrn_reflns_limit_k_max 24
_diffrn_reflns_limit_k_min -26
_diffrn_reflns_limit_l_max 26
_diffrn_reflns_limit_l_min -27
_diffrn_reflns_number 44596
_diffrn_reflns_point_group_measured_fraction_full 0.997
_diffrn_reflns_point_group_measured_fraction_max 0.982
_diffrn_reflns_theta_full 25.242
_diffrn_reflns_theta_max 27.084
_diffrn_reflns_theta_min 1.064
_exptl_absorpt_coefficient_mu 1.760
_exptl_absorpt_correction_T_max 0.93
_exptl_absorpt_correction_T_min 0.84
_exptl_absorpt_correction_type multi-scan
_exptl_absorpt_process_details 'SADABS V2012/1 (Bruker AXS Inc.)'
_exptl_crystal_colour green
_exptl_crystal_density_diffrn 1.980
_exptl_crystal_description rod
_exptl_crystal_F_000 2094
_exptl_crystal_size_max 0.397
_exptl_crystal_size_mid 0.071
_exptl_crystal_size_min 0.044
_refine_diff_density_max 0.801
_refine_diff_density_min -1.151
_refine_diff_density_rms 0.121
_refine_ls_extinction_method none
_refine_ls_goodness_of_fit_ref 1.007
_refine_ls_hydrogen_treatment mixed
_refine_ls_matrix_type full
_refine_ls_number_parameters 1019
_refine_ls_number_reflns 15373
_refine_ls_number_restraints 6
_refine_ls_restrained_S_all 1.007
_refine_ls_R_factor_all 0.0605
_refine_ls_R_factor_gt 0.0351
_refine_ls_shift/su_max 0.001
_refine_ls_shift/su_mean 0.000
_refine_ls_structure_factor_coef Fsqd
_refine_ls_weighting_details 'w=1/[\s^2^(Fo^2^)+(0.0261P)^2^+2.9620P] where P=(Fo^2^+2Fc^2^)/3'
_refine_ls_weighting_scheme calc
_refine_ls_wR_factor_gt 0.0633
_refine_ls_wR_factor_ref 0.0705
_reflns_Friedel_coverage 0.000
_reflns_number_gt 11528
_reflns_number_total 15373
_reflns_threshold_expression 'I > 2\s(I)'
_cod_data_source_file c3ce41728j.txt
_cod_data_source_block compound13
_cod_database_code 7213588
_shelx_space_group_comment
;
The symmetry employed for this shelxl refinement is uniquely defined
by the following loop, which should always be used as a source of
symmetry information in preference to the above space-group names.
They are only intended as comments.
;
_shelxl_version_number 2013-3

loop_
_space_group_symop_operation_xyz
'x, y, z'
'-x, -y, -z'

loop_
_atom_site_label
_atom_site_type_symbol
_atom_site_fract_x
_atom_site_fract_y
_atom_site_fract_z
_atom_site_U_iso_or_equiv
_atom_site_adp_type
_atom_site_occupancy
_atom_site_site_symmetry_order
_atom_site_calc_flag
_atom_site_refinement_flags_posn
_atom_site_refinement_flags_adp
Mo1 Mo 0.76815(4) -0.05123(2) 0.33278(2) 0.01145(7) Uani 1 1 d . .
Mo2 Mo 0.81027(4) 0.02320(2) 0.18393(2) 0.01185(7) Uani 1 1 d . .
Mo3 Mo 1.04970(4) 0.42192(2) 0.30874(2) 0.01314(8) Uani 1 1 d . .
Mo4 Mo 0.97843(4) 0.47271(2) 0.14326(2) 0.01241(7) Uani 1 1 d . .
Cu1 Cu 0.71324(5) 0.24217(2) 0.47972(2) 0.01033(10) Uani 1 1 d . .
Cu2 Cu 1.18346(5) -0.08178(2) 0.17056(2) 0.00904(9) Uani 1 1 d . .
Cu3 Cu 0.52337(5) 0.37915(2) 0.12159(2) 0.00898(9) Uani 1 1 d . .
P1 P 0.70425(10) 0.11011(5) 0.34178(5) 0.00892(19) Uani 1 1 d . .
P2 P 1.09102(10) 0.02281(5) 0.30434(5) 0.00734(18) Uani 1 1 d . .
P3 P 0.74536(10) 0.48498(5) 0.25948(5) 0.00727(18) Uani 1 1 d . .
P4 P 1.18120(10) 0.57576(5) 0.30003(5) 0.00869(19) Uani 1 1 d . .
F1 F 0.8059(3) -0.14177(11) 0.27953(11) 0.0223(5) Uani 1 1 d . .
F2 F 0.7468(2) -0.04586(10) 0.23215(10) 0.0106(4) Uani 1 1 d . .
F3 F 0.6155(2) -0.00694(12) 0.13443(11) 0.0207(5) Uani 1 1 d . .
F4 F 0.8821(2) -0.05227(12) 0.12482(11) 0.0246(5) Uani 1 1 d . .
F5 F 0.9594(2) 0.32687(11) 0.26903(11) 0.0185(5) Uani 1 1 d . .
F6 F 1.0217(2) 0.40975(10) 0.20310(10) 0.0102(4) Uani 1 1 d . .
F7 F 0.8146(2) 0.40353(11) 0.09326(11) 0.0189(5) Uani 1 1 d . .
O1 O 0.7984(3) -0.05195(13) 0.41305(13) 0.0141(6) Uani 1 1 d . .
O2 O 0.5679(3) -0.07108(13) 0.31313(12) 0.0127(5) Uani 1 1 d . .
O3 O 0.9972(3) -0.02038(12) 0.33413(12) 0.0098(5) Uani 1 1 d . .
O4 O 0.7655(3) 0.05430(12) 0.36518(12) 0.0099(5) Uani 1 1 d . .
O5 O 0.7828(3) 0.18445(12) 0.39062(12) 0.0111(5) Uani 1 1 d . .
O6 O 0.7193(3) 0.09288(13) 0.26555(12) 0.0130(5) Uani 1 1 d . .
O7 O 0.8698(3) 0.08645(12) 0.15657(12) 0.0116(5) Uani 1 1 d . .
O8 O 0.9938(3) 0.04745(12) 0.25689(12) 0.0114(5) Uani 1 1 d . .
O9 O 1.2106(3) -0.01733(12) 0.26695(12) 0.0097(5) Uani 1 1 d . .
O10 O 1.4250(3) -0.09398(14) 0.17746(13) 0.0155(6) Uani 1 1 d D .
H10A H 1.468(4) -0.089(2) 0.2165(13) 0.019 Uiso 1 1 d D U
H10B H 1.485(4) -0.0660(17) 0.171(2) 0.019 Uiso 1 1 d D U
O11 O 0.9180(3) 0.30408(13) 0.53952(12) 0.0125(5) Uani 1 1 d . .
H11A H 0.9086 0.3221 0.5819 0.015 Uiso 1 1 calc R U
O12 O 1.2341(3) 0.40537(12) 0.29908(12) 0.0095(5) Uani 1 1 d . .
O13 O 1.0446(3) 0.43832(13) 0.39447(13) 0.0161(6) Uani 1 1 d . .
O14 O 0.8282(3) 0.44282(12) 0.29362(12) 0.0094(5) Uani 1 1 d . .
O15 O 1.1050(3) 0.52549(12) 0.32961(12) 0.0101(5) Uani 1 1 d . .
O16 O 0.8459(3) 0.51215(12) 0.21797(12) 0.0098(5) Uani 1 1 d . .
O17 O 0.9569(3) 0.52997(13) 0.10541(12) 0.0124(5) Uani 1 1 d . .
O18 O 1.1146(2) 0.42361(11) 0.09544(11) 0.0056(5) Uani 1 1 d . .
O19 O 1.1483(3) 0.54127(12) 0.21936(12) 0.0102(5) Uani 1 1 d . .
O20 O 1.1363(3) 0.64841(12) 0.33223(12) 0.0124(5) Uani 1 1 d . .
O21 O 0.5948(3) 0.44326(12) 0.21657(12) 0.0098(5) Uani 1 1 d . .
O22 O 0.2974(3) 0.35038(14) 0.15387(14) 0.0151(6) Uani 1 1 d D .
H22A H 0.230(3) 0.368(2) 0.142(2) 0.018 Uiso 1 1 d D U
H22B H 0.307(4) 0.365(2) 0.1968(10) 0.018 Uiso 1 1 d D U
O90 O 0.0579(3) 0.42052(15) 0.52114(14) 0.0200(6) Uani 1 1 d D .
H90A H 0.031(5) 0.4565(15) 0.5502(18) 0.024 Uiso 1 1 d D U
H90B H 0.056(5) 0.428(2) 0.4860(15) 0.024 Uiso 1 1 d D U
N1 N 0.7191(3) 0.17021(15) 0.52214(15) 0.0112(6) Uani 1 1 d . .
N2 N 0.5205(3) 0.24800(15) 0.51452(14) 0.0089(6) Uani 1 1 d . .
N3 N 0.6373(3) 0.31688(15) 0.45131(15) 0.0116(6) Uani 1 1 d . .
N4 N 1.1232(3) -0.17259(15) 0.18349(15) 0.0114(6) Uani 1 1 d . .
N5 N 1.1289(3) -0.14916(15) 0.07388(15) 0.0109(6) Uani 1 1 d . .
N6 N 1.2015(3) -0.01337(15) 0.12289(15) 0.0108(6) Uani 1 1 d . .
N7 N 0.5823(3) 0.28554(15) 0.11954(15) 0.0101(6) Uani 1 1 d . .
N8 N 0.4444(3) 0.31578(15) 0.02470(15) 0.0098(6) Uani 1 1 d . .
N9 N 0.4492(3) 0.45039(15) 0.08652(15) 0.0095(6) Uani 1 1 d . .
C1 C 0.8315(4) 0.13291(19) 0.52503(18) 0.0137(8) Uani 1 1 d . .
H1 H 0.9190 0.1401 0.5057 0.016 Uiso 1 1 calc R U
C2 C 0.8253(4) 0.0846(2) 0.55492(19) 0.0170(8) Uani 1 1 d . .
H2 H 0.9076 0.0597 0.5570 0.020 Uiso 1 1 calc R U
C3 C 0.6968(4) 0.0733(2) 0.58173(19) 0.0179(8) Uani 1 1 d . .
H3 H 0.6894 0.0400 0.6022 0.022 Uiso 1 1 calc R U
C4 C 0.5789(4) 0.11068(19) 0.57862(19) 0.0150(8) Uani 1 1 d . .
H4 H 0.4897 0.1032 0.5967 0.018 Uiso 1 1 calc R U
C5 C 0.5926(4) 0.15910(18) 0.54876(17) 0.0111(8) Uani 1 1 d . .
C6 C 0.4770(4) 0.20300(18) 0.54274(17) 0.0096(7) Uani 1 1 d . .
C7 C 0.3328(4) 0.19953(19) 0.56047(18) 0.0118(8) Uani 1 1 d . .
H7 H 0.3001 0.1675 0.5800 0.014 Uiso 1 1 calc R U
C8 C 0.2382(4) 0.24390(19) 0.54897(18) 0.0132(8) Uani 1 1 d . .
H8 H 0.1399 0.2428 0.5614 0.016 Uiso 1 1 calc R U
C9 C 0.2853(4) 0.29026(19) 0.51928(17) 0.0121(8) Uani 1 1 d . .
H9 H 0.2204 0.3205 0.5110 0.015 Uiso 1 1 calc R U
C10 C 0.4298(4) 0.29058(18) 0.50243(17) 0.0105(7) Uani 1 1 d . .
C11 C 0.5009(4) 0.33330(18) 0.46844(17) 0.0105(7) Uani 1 1 d . .
C12 C 0.4347(4) 0.3847(2) 0.45372(19) 0.0161(8) Uani 1 1 d . .
H12 H 0.3395 0.3958 0.4669 0.019 Uiso 1 1 calc R U
C13 C 0.5099(4) 0.4196(2) 0.4195(2) 0.0184(8) Uani 1 1 d . .
H13 H 0.4671 0.4549 0.4089 0.022 Uiso 1 1 calc R U
C14 C 0.6484(4) 0.4017(2) 0.4011(2) 0.0175(8) Uani 1 1 d . .
H14 H 0.7018 0.4246 0.3773 0.021 Uiso 1 1 calc R U
C15 C 0.7082(4) 0.35040(19) 0.41753(18) 0.0146(8) Uani 1 1 d . .
H15 H 0.8030 0.3383 0.4045 0.017 Uiso 1 1 calc R U
C16 C 1.2365(4) 0.05784(19) 0.15364(19) 0.0123(8) Uani 1 1 d . .
H16 H 1.2602 0.0809 0.2031 0.015 Uiso 1 1 calc R U
C17 C 1.2394(4) 0.0991(2) 0.11562(19) 0.0154(8) Uani 1 1 d . .
H17 H 1.2618 0.1497 0.1388 0.019 Uiso 1 1 calc R U
C18 C 1.2093(4) 0.0656(2) 0.04378(19) 0.0156(8) Uani 1 1 d . .
H18 H 1.2128 0.0927 0.0167 0.019 Uiso 1 1 calc R U
C19 C 1.1738(4) -0.0085(2) 0.01118(19) 0.0148(8) Uani 1 1 d . .
H19 H 1.1530 -0.0326 -0.0383 0.018 Uiso 1 1 calc R U
C20 C 1.1693(4) -0.04657(19) 0.05235(18) 0.0104(7) Uani 1 1 d . .
C21 C 1.1246(4) -0.12435(19) 0.02421(18) 0.0115(8) Uani 1 1 d . .
C22 C 1.0800(4) -0.1717(2) -0.04598(19) 0.0168(8) Uani 1 1 d . .
H22 H 1.0753 -0.1549 -0.0817 0.020 Uiso 1 1 calc R U
C23 C 1.0427(4) -0.2442(2) -0.0622(2) 0.0209(9) Uani 1 1 d . .
H23 H 1.0145 -0.2774 -0.1096 0.025 Uiso 1 1 calc R U
C24 C 1.0467(4) -0.2680(2) -0.0094(2) 0.0201(9) Uani 1 1 d . .
H24 H 1.0200 -0.3172 -0.0201 0.024 Uiso 1 1 calc R U
C25 C 1.0904(4) -0.21852(19) 0.05923(19) 0.0141(8) Uani 1 1 d . .
C26 C 1.0962(4) -0.23253(19) 0.12287(19) 0.0128(8) Uani 1 1 d . .
C27 C 1.0770(4) -0.3000(2) 0.1231(2) 0.0179(8) Uani 1 1 d . .
H27 H 1.0600 -0.3416 0.0805 0.022 Uiso 1 1 calc R U
C28 C 1.0833(4) -0.3053(2) 0.1866(2) 0.0215(9) Uani 1 1 d . .
H28 H 1.0720 -0.3509 0.1880 0.026 Uiso 1 1 calc R U
C29 C 1.1061(4) -0.2441(2) 0.2479(2) 0.0183(9) Uani 1 1 d . .
H29 H 1.1084 -0.2468 0.2918 0.022 Uiso 1 1 calc R U
C30 C 1.1255(4) -0.17844(19) 0.2440(2) 0.0143(8) Uani 1 1 d . .
H30 H 1.1411 -0.1362 0.2860 0.017 Uiso 1 1 calc R U
C31 C 0.6547(4) 0.27514(19) 0.17201(19) 0.0125(8) Uani 1 1 d . .
H31 H 0.6972 0.3155 0.2139 0.015 Uiso 1 1 calc R U
C32 C 0.6703(4) 0.20756(19) 0.1678(2) 0.0145(8) Uani 1 1 d . .
H32 H 0.7220 0.2016 0.2062 0.017 Uiso 1 1 calc R U
C33 C 0.6087(4) 0.14883(19) 0.1063(2) 0.0151(8) Uani 1 1 d . .
H33 H 0.6149 0.1019 0.1026 0.018 Uiso 1 1 calc R U
C34 C 0.5384(4) 0.15912(19) 0.05064(19) 0.0136(8) Uani 1 1 d . .
H34 H 0.4991 0.1196 0.0076 0.016 Uiso 1 1 calc R U
C35 C 0.5259(4) 0.22785(19) 0.05841(18) 0.0108(7) Uani 1 1 d . .
C36 C 0.4484(4) 0.24555(19) 0.00315(18) 0.0113(8) Uani 1 1 d . .
C37 C 0.3824(4) 0.1979(2) -0.06406(19) 0.0155(8) Uani 1 1 d . .
H37 H 0.3820 0.1481 -0.0791 0.019 Uiso 1 1 calc R U
C38 C 0.3171(4) 0.2250(2) -0.10859(19) 0.0186(9) Uani 1 1 d . .
H38 H 0.2741 0.1935 -0.1552 0.022 Uiso 1 1 calc R U
C39 C 0.3139(4) 0.2978(2) -0.08559(19) 0.0163(8) Uani 1 1 d . .
H39 H 0.2691 0.3166 -0.1160 0.020 Uiso 1 1 calc R U
C40 C 0.3780(4) 0.34259(19) -0.01687(18) 0.0111(8) Uani 1 1 d . .
C41 C 0.3784(4) 0.42071(19) 0.01911(18) 0.0102(7) Uani 1 1 d . .
C42 C 0.3074(4) 0.45956(19) -0.01134(19) 0.0130(8) Uani 1 1 d . .
H42 H 0.2599 0.4375 -0.0588 0.016 Uiso 1 1 calc R U
C43 C 0.3066(4) 0.5313(2) 0.02839(19) 0.0161(8) Uani 1 1 d . .
H43 H 0.2581 0.5592 0.0086 0.019 Uiso 1 1 calc R U
C44 C 0.3769(4) 0.5619(2) 0.09704(19) 0.0148(8) Uani 1 1 d . .
H44 H 0.3770 0.6110 0.1253 0.018 Uiso 1 1 calc R U
C45 C 0.4476(4) 0.51985(19) 0.12422(19) 0.0127(8) Uani 1 1 d . .
H45 H 0.4967 0.5412 0.1714 0.015 Uiso 1 1 calc R U
C46 C 0.5056(4) 0.10036(18) 0.34786(18) 0.0100(7) Uani 1 1 d . .
H46A H 0.4593 0.0513 0.3147 0.012 Uiso 1 1 calc R U
H46B H 0.4964 0.1043 0.3954 0.012 Uiso 1 1 calc R U
C47 C 0.4116(4) 0.15177(18) 0.33385(17) 0.0091(7) Uani 1 1 d . .
C48 C 0.4670(4) 0.19671(18) 0.30373(18) 0.0119(8) Uani 1 1 d . .
H48 H 0.5677 0.1967 0.2940 0.014 Uiso 1 1 calc R U
C49 C 0.3788(4) 0.24116(19) 0.28774(19) 0.0153(8) Uani 1 1 d . .
H49 H 0.4188 0.2707 0.2669 0.018 Uiso 1 1 calc R U
C50 C 0.2322(4) 0.24235(19) 0.3022(2) 0.0165(8) Uani 1 1 d . .
H50 H 0.1712 0.2726 0.2913 0.020 Uiso 1 1 calc R U
C51 C 0.1754(4) 0.19921(18) 0.33262(19) 0.0149(8) Uani 1 1 d . .
H51 H 0.0754 0.2006 0.3431 0.018 Uiso 1 1 calc R U
C52 C 0.2630(4) 0.15356(18) 0.34814(18) 0.0109(8) Uani 1 1 d . .
C53 C 0.1862(4) 0.10417(18) 0.37577(17) 0.0097(7) Uani 1 1 d . .
H53A H 0.1119 0.1282 0.4049 0.012 Uiso 1 1 calc R U
H53B H 0.2624 0.0928 0.4055 0.012 Uiso 1 1 calc R U
C54 C 0.7113(4) 0.56430(17) 0.32996(18) 0.0087(7) Uani 1 1 d . .
H54A H 0.6413 0.5502 0.3569 0.010 Uiso 1 1 calc R U
H54B H 0.8079 0.5885 0.3617 0.010 Uiso 1 1 calc R U
C55 C 0.6450(4) 0.61644(17) 0.30605(17) 0.0084(7) Uani 1 1 d . .
C56 C 0.7445(4) 0.65848(18) 0.28566(18) 0.0120(8) Uani 1 1 d . .
H56 H 0.8477 0.6522 0.2866 0.014 Uiso 1 1 calc R U
C57 C 0.6950(4) 0.70897(18) 0.26427(18) 0.0119(8) Uani 1 1 d . .
H57 H 0.7636 0.7366 0.2502 0.014 Uiso 1 1 calc R U
C58 C 0.5442(4) 0.71897(18) 0.26351(18) 0.0126(8) Uani 1 1 d . .
H58 H 0.5093 0.7540 0.2498 0.015 Uiso 1 1 calc R U
C59 C 0.4452(4) 0.67692(18) 0.28311(18) 0.0118(8) Uani 1 1 d . .
H59 H 0.3423 0.6838 0.2824 0.014 Uiso 1 1 calc R U
C60 C 0.4923(4) 0.62513(18) 0.30367(17) 0.0097(7) Uani 1 1 d . .
C61 C 0.3816(4) 0.57789(18) 0.32327(18) 0.0113(7) Uani 1 1 d . .
H61A H 0.4037 0.5935 0.3745 0.014 Uiso 1 1 calc R U
H61B H 0.4033 0.5284 0.3013 0.014 Uiso 1 1 calc R U

loop_
_atom_site_aniso_label
_atom_site_aniso_U_11
_atom_site_aniso_U_22
_atom_site_aniso_U_33
_atom_site_aniso_U_23
_atom_site_aniso_U_13
_atom_site_aniso_U_12
Mo1 0.01566(17) 0.00963(16) 0.00958(16) 0.00584(13) 0.00090(13) -0.00272(13)
Mo2 0.01920(18) 0.00867(16) 0.00645(16) 0.00373(13) -0.00106(13) -0.00266(13)
Mo3 0.01910(18) 0.01419(17) 0.01196(17) 0.00889(14) 0.00574(13) 0.01007(13)
Mo4 0.02137(18) 0.00845(16) 0.00677(16) 0.00237(13) 0.00001(13) 0.00528(13)
Cu1 0.0098(2) 0.0113(2) 0.0126(2) 0.00712(19) 0.00342(18) 0.00238(17)
Cu2 0.0110(2) 0.0067(2) 0.0074(2) 0.00121(18) 0.00143(17) -0.00019(17)
Cu3 0.0109(2) 0.0075(2) 0.0075(2) 0.00227(18) 0.00017(17) 0.00181(17)
P1 0.0101(5) 0.0089(5) 0.0091(5) 0.0043(4) 0.0031(4) 0.0029(4)
P2 0.0068(4) 0.0076(4) 0.0070(4) 0.0027(4) 0.0005(3) 0.0007(3)
P3 0.0070(4) 0.0065(4) 0.0088(5) 0.0033(4) 0.0019(3) 0.0019(3)
P4 0.0087(5) 0.0082(5) 0.0081(5) 0.0028(4) 0.0000(4) 0.0005(4)
F1 0.0303(14) 0.0124(12) 0.0233(13) 0.0074(10) 0.0014(10) 0.0031(10)
F2 0.0101(10) 0.0128(11) 0.0115(11) 0.0080(9) 0.0012(8) 0.0004(8)
F3 0.0190(12) 0.0248(13) 0.0182(12) 0.0103(10) -0.0007(9) 0.0014(10)
F4 0.0244(13) 0.0229(13) 0.0240(13) 0.0056(11) 0.0088(10) 0.0045(10)
F5 0.0162(12) 0.0137(11) 0.0265(13) 0.0105(10) -0.0013(9) 0.0016(9)
F6 0.0115(10) 0.0113(11) 0.0091(10) 0.0049(9) 0.0027(8) 0.0028(8)
F7 0.0156(12) 0.0197(12) 0.0189(12) 0.0058(10) 0.0018(9) 0.0021(9)
O1 0.0148(14) 0.0154(14) 0.0153(14) 0.0096(11) 0.0035(11) 0.0018(11)
O2 0.0066(12) 0.0226(15) 0.0131(13) 0.0134(12) -0.0007(10) -0.0035(10)
O3 0.0087(13) 0.0112(13) 0.0118(13) 0.0074(11) 0.0005(10) 0.0013(10)
O4 0.0120(13) 0.0105(13) 0.0088(13) 0.0046(11) 0.0020(10) 0.0053(10)
O5 0.0114(13) 0.0100(13) 0.0105(13) 0.0027(11) 0.0029(10) 0.0009(10)
O6 0.0180(14) 0.0140(13) 0.0099(13) 0.0059(11) 0.0051(11) 0.0079(11)
O7 0.0130(13) 0.0107(13) 0.0124(13) 0.0065(11) 0.0016(10) 0.0011(10)
O8 0.0112(13) 0.0110(13) 0.0130(13) 0.0073(11) -0.0014(10) -0.0013(10)
O9 0.0097(13) 0.0091(13) 0.0075(12) 0.0007(10) 0.0012(10) 0.0014(10)
O10 0.0095(14) 0.0210(15) 0.0125(14) 0.0043(12) -0.0007(11) 0.0007(11)
O11 0.0111(13) 0.0163(14) 0.0082(13) 0.0028(11) 0.0016(10) 0.0034(10)
O12 0.0063(12) 0.0098(13) 0.0135(13) 0.0063(11) -0.0010(10) 0.0025(10)
O13 0.0198(15) 0.0181(14) 0.0154(14) 0.0117(12) 0.0042(11) 0.0040(11)
O14 0.0072(12) 0.0110(13) 0.0144(13) 0.0092(11) 0.0031(10) 0.0025(10)
O15 0.0128(13) 0.0081(12) 0.0095(13) 0.0041(10) 0.0019(10) 0.0006(10)
O16 0.0103(13) 0.0111(13) 0.0109(13) 0.0071(11) 0.0027(10) 0.0029(10)
O17 0.0151(13) 0.0124(13) 0.0110(13) 0.0062(11) 0.0009(10) 0.0027(10)
O18 0.0053(12) 0.0047(12) 0.0047(12) -0.0001(10) 0.0015(9) -0.0007(9)
O19 0.0100(13) 0.0105(13) 0.0090(13) 0.0042(10) 0.0004(10) -0.0023(10)
O20 0.0118(13) 0.0117(13) 0.0129(13) 0.0038(11) 0.0036(10) 0.0025(10)
O21 0.0085(13) 0.0118(13) 0.0082(13) 0.0039(10) -0.0012(10) 0.0018(10)
O22 0.0100(14) 0.0211(15) 0.0162(14) 0.0089(13) 0.0020(12) 0.0061(11)
O90 0.0322(17) 0.0166(15) 0.0139(15) 0.0080(13) 0.0049(13) 0.0063(13)
N1 0.0106(16) 0.0111(16) 0.0125(16) 0.0052(13) 0.0026(12) 0.0011(12)
N2 0.0106(15) 0.0082(15) 0.0062(15) 0.0014(12) 0.0014(12) 0.0009(12)
N3 0.0141(16) 0.0115(16) 0.0086(16) 0.0040(13) 0.0002(12) 0.0018(12)
N4 0.0106(16) 0.0074(15) 0.0135(16) 0.0014(13) 0.0027(12) 0.0017(12)
N5 0.0082(15) 0.0086(15) 0.0120(16) 0.0002(13) 0.0016(12) 0.0021(12)
N6 0.0094(16) 0.0105(16) 0.0104(16) 0.0022(13) 0.0029(12) 0.0007(12)
N7 0.0099(15) 0.0082(15) 0.0110(16) 0.0026(13) 0.0021(12) 0.0013(12)
N8 0.0101(16) 0.0102(16) 0.0083(15) 0.0026(13) 0.0022(12) 0.0023(12)
N9 0.0069(15) 0.0131(16) 0.0096(16) 0.0060(13) 0.0009(12) 0.0009(12)
C1 0.0125(19) 0.017(2) 0.0109(19) 0.0059(16) 0.0006(15) 0.0017(15)
C2 0.022(2) 0.015(2) 0.014(2) 0.0057(17) -0.0023(16) 0.0083(16)
C3 0.027(2) 0.014(2) 0.014(2) 0.0075(17) 0.0006(17) 0.0032(17)
C4 0.017(2) 0.014(2) 0.014(2) 0.0067(16) 0.0034(16) -0.0019(15)
C5 0.0142(19) 0.0099(18) 0.0060(18) 0.0005(15) 0.0015(14) -0.0005(14)
C6 0.0116(18) 0.0074(18) 0.0062(18) 0.0000(14) -0.0004(14) -0.0006(14)
C7 0.0130(19) 0.0117(19) 0.0094(18) 0.0032(15) 0.0038(15) -0.0011(15)
C8 0.0106(19) 0.0128(19) 0.0142(19) 0.0034(16) 0.0038(15) 0.0004(15)
C9 0.0139(19) 0.0101(18) 0.0063(18) -0.0021(15) -0.0006(14) 0.0013(15)
C10 0.0135(19) 0.0099(18) 0.0051(17) 0.0004(15) -0.0006(14) 0.0027(14)
C11 0.0134(19) 0.0073(18) 0.0065(18) -0.0003(15) -0.0020(14) 0.0006(14)
C12 0.014(2) 0.017(2) 0.019(2) 0.0105(17) 0.0010(16) 0.0017(16)
C13 0.024(2) 0.015(2) 0.019(2) 0.0111(17) 0.0001(17) 0.0028(17)
C14 0.019(2) 0.018(2) 0.018(2) 0.0128(18) -0.0003(16) -0.0027(16)
C15 0.0129(19) 0.017(2) 0.014(2) 0.0064(16) 0.0039(15) 0.0016(15)
C16 0.0117(19) 0.0118(19) 0.0090(18) 0.0005(15) 0.0018(14) -0.0006(15)
C17 0.016(2) 0.0111(19) 0.018(2) 0.0055(16) 0.0045(16) -0.0014(15)
C18 0.0128(19) 0.021(2) 0.015(2) 0.0110(17) 0.0031(15) -0.0005(16)
C19 0.0105(19) 0.021(2) 0.0107(19) 0.0048(17) 0.0006(15) -0.0008(15)
C20 0.0076(18) 0.0130(19) 0.0094(18) 0.0030(15) 0.0032(14) 0.0019(14)
C21 0.0058(18) 0.0133(19) 0.0123(19) 0.0018(16) 0.0020(14) 0.0023(14)
C22 0.014(2) 0.022(2) 0.0107(19) 0.0031(17) 0.0025(15) 0.0020(16)
C23 0.018(2) 0.018(2) 0.013(2) -0.0055(17) -0.0003(16) -0.0040(17)
C24 0.021(2) 0.014(2) 0.018(2) 0.0006(17) 0.0004(17) 0.0003(16)
C25 0.0107(19) 0.0109(19) 0.016(2) 0.0010(16) 0.0016(15) 0.0027(15)
C26 0.0058(18) 0.0109(19) 0.018(2) 0.0027(16) 0.0001(14) 0.0011(14)
C27 0.014(2) 0.011(2) 0.026(2) 0.0064(17) 0.0006(16) 0.0023(15)
C28 0.018(2) 0.014(2) 0.034(3) 0.0118(19) 0.0027(18) 0.0022(16)
C29 0.016(2) 0.020(2) 0.025(2) 0.0145(19) 0.0038(17) 0.0049(16)
C30 0.0130(19) 0.0131(19) 0.019(2) 0.0080(17) 0.0023(15) 0.0044(15)
C31 0.0096(18) 0.0131(19) 0.0135(19) 0.0040(16) 0.0016(15) 0.0026(15)
C32 0.0122(19) 0.017(2) 0.019(2) 0.0112(17) 0.0053(16) 0.0060(15)
C33 0.0113(19) 0.0107(19) 0.025(2) 0.0077(17) 0.0064(16) 0.0040(15)
C34 0.0074(18) 0.0103(19) 0.018(2) 0.0007(16) 0.0014(15) 0.0012(14)
C35 0.0056(17) 0.0131(19) 0.0151(19) 0.0067(16) 0.0030(14) 0.0024(14)
C36 0.0074(18) 0.0115(19) 0.0137(19) 0.0033(16) 0.0036(14) 0.0013(14)
C37 0.015(2) 0.0117(19) 0.015(2) 0.0008(16) 0.0043(16) 0.0027(15)
C38 0.016(2) 0.020(2) 0.0090(19) -0.0028(17) -0.0027(15) 0.0013(16)
C39 0.013(2) 0.022(2) 0.0103(19) 0.0034(17) -0.0013(15) 0.0017(16)
C40 0.0084(18) 0.0136(19) 0.0107(19) 0.0042(16) 0.0033(14) 0.0006(14)
C41 0.0071(18) 0.0140(19) 0.0110(19) 0.0069(16) 0.0025(14) -0.0005(14)
C42 0.0116(19) 0.017(2) 0.0115(19) 0.0075(16) 0.0012(15) 0.0016(15)
C43 0.015(2) 0.022(2) 0.017(2) 0.0119(18) 0.0052(16) 0.0066(16)
C44 0.017(2) 0.0117(19) 0.015(2) 0.0046(16) 0.0038(16) 0.0063(15)
C45 0.0145(19) 0.0099(19) 0.0129(19) 0.0037(16) 0.0032(15) 0.0020(15)
C46 0.0094(18) 0.0101(18) 0.0101(18) 0.0047(15) -0.0004(14) -0.0006(14)
C47 0.0114(18) 0.0048(17) 0.0068(18) -0.0011(14) -0.0036(14) 0.0019(14)
C48 0.0097(18) 0.0108(19) 0.0116(19) 0.0018(15) 0.0005(14) -0.0003(14)
C49 0.021(2) 0.0079(19) 0.016(2) 0.0057(16) -0.0010(16) -0.0004(15)
C50 0.016(2) 0.0095(19) 0.021(2) 0.0055(17) -0.0041(16) 0.0027(15)
C51 0.0118(19) 0.0086(19) 0.021(2) 0.0030(16) 0.0003(15) 0.0030(15)
C52 0.0121(19) 0.0065(18) 0.0077(18) -0.0029(15) 0.0006(14) -0.0001(14)
C53 0.0075(18) 0.0099(18) 0.0084(18) 0.0002(15) 0.0012(14) 0.0025(14)
C54 0.0074(17) 0.0072(17) 0.0108(18) 0.0032(15) 0.0021(14) -0.0005(13)
C55 0.0129(18) 0.0051(17) 0.0033(17) -0.0017(14) 0.0009(14) -0.0003(14)
C56 0.0128(19) 0.0093(18) 0.0111(19) 0.0013(15) 0.0031(15) 0.0014(14)
C57 0.0144(19) 0.0092(18) 0.0109(19) 0.0033(15) 0.0041(15) -0.0021(15)
C58 0.020(2) 0.0054(18) 0.0110(19) 0.0020(15) 0.0001(15) 0.0032(15)
C59 0.0111(19) 0.0096(18) 0.0130(19) 0.0036(15) -0.0003(14) 0.0011(14)
C60 0.0112(18) 0.0072(18) 0.0073(18) 0.0002(14) 0.0002(14) 0.0001(14)
C61 0.0098(18) 0.0103(19) 0.0127(19) 0.0042(15) -0.0001(14) 0.0013(14)

loop_
_atom_type_symbol
_atom_type_description
_atom_type_scat_dispersion_real
_atom_type_scat_dispersion_imag
_atom_type_scat_source
C C 0.0033 0.0016 'International Tables Vol C Tables 4.2.6.8 and 6.1.1.4'
H H 0.0000 0.0000 'International Tables Vol C Tables 4.2.6.8 and 6.1.1.4'
N N 0.0061 0.0033 'International Tables Vol C Tables 4.2.6.8 and 6.1.1.4'
O O 0.0106 0.0060 'International Tables Vol C Tables 4.2.6.8 and 6.1.1.4'
P P 0.1023 0.0942 'International Tables Vol C Tables 4.2.6.8 and 6.1.1.4'
Cu Cu 0.3201 1.2651 'International Tables Vol C Tables 4.2.6.8 and 6.1.1.4'
Mo Mo -1.6832 0.6857 'International Tables Vol C Tables 4.2.6.8 and 6.1.1.4'
F F 0.0171 0.0103 'International Tables Vol C Tables 4.2.6.8 and 6.1.1.4'

loop_
_geom_angle_atom_site_label_1
_geom_angle_atom_site_label_2
_geom_angle_atom_site_label_3
_geom_angle
_geom_angle_site_symmetry_1
_geom_angle_site_symmetry_3
O1 Mo1 O2 100.88(11) . .
O1 Mo1 F1 99.26(11) . .
O2 Mo1 F1 96.82(11) . .
O1 Mo1 O4 97.20(11) . .
O2 Mo1 O4 92.38(10) . .
F1 Mo1 O4 159.25(9) . .
O1 Mo1 O3 93.55(10) . .
O2 Mo1 O3 165.12(10) . .
F1 Mo1 O3 84.29(9) . .
O4 Mo1 O3 82.15(9) . .
O1 Mo1 F2 175.65(10) . .
O2 Mo1 F2 83.25(9) . .
F1 Mo1 F2 81.47(8) . .
O4 Mo1 F2 81.19(8) . .
O3 Mo1 F2 82.24(8) . .
O7 Mo2 F4 100.81(10) . .
O7 Mo2 F3 99.82(11) . .
F4 Mo2 F3 93.53(10) . .
O7 Mo2 O8 94.53(11) . .
F4 Mo2 O8 91.55(10) . .
F3 Mo2 O8 163.59(9) . .
O7 Mo2 O6 93.93(10) . .
F4 Mo2 O6 164.89(10) . .
F3 Mo2 O6 87.14(10) . .
O8 Mo2 O6 83.94(10) . .
O7 Mo2 F2 172.32(10) . .
F4 Mo2 F2 84.51(9) . .
F3 Mo2 F2 85.27(8) . .
O8 Mo2 F2 79.69(8) . .
O6 Mo2 F2 80.50(8) . .
O13 Mo3 O12 102.83(11) . .
O13 Mo3 F5 97.98(11) . .
O12 Mo3 F5 96.31(10) . .
O13 Mo3 O15 93.51(11) . .
O12 Mo3 O15 92.65(10) . .
F5 Mo3 O15 163.47(10) . .
O13 Mo3 O14 92.58(10) . .
O12 Mo3 O14 164.27(10) . .
F5 Mo3 O14 84.46(9) . .
O15 Mo3 O14 83.18(9) . .
O13 Mo3 F6 170.16(10) . .
O12 Mo3 F6 86.63(9) . .
F5 Mo3 F6 83.47(8) . .
O15 Mo3 F6 83.22(8) . .
O14 Mo3 F6 77.84(8) . .
O17 Mo4 O18 100.52(10) . .
O17 Mo4 F7 99.69(11) . .
O18 Mo4 F7 94.96(9) . .
O17 Mo4 O16 97.86(10) . .
O18 Mo4 O16 161.04(10) . .
F7 Mo4 O16 86.45(9) . .
O17 Mo4 O19 93.34(11) . .
O18 Mo4 O19 90.50(10) . .
F7 Mo4 O19 164.68(9) . .
O16 Mo4 O19 83.80(9) . .
O17 Mo4 F6 173.07(10) . .
O18 Mo4 F6 81.51(8) . .
F7 Mo4 F6 86.68(8) . .
O16 Mo4 F6 79.70(8) . .
O19 Mo4 F6 79.98(8) . .
N2 Cu1 O5 135.71(11) . .
N2 Cu1 N3 79.52(12) . .
O5 Cu1 N3 97.63(11) . .
N2 Cu1 N1 79.90(12) . .
O5 Cu1 N1 97.50(11) . .
N3 Cu1 N1 159.41(11) . .
N2 Cu1 O11 123.67(11) . .
O5 Cu1 O11 100.61(9) . .
N3 Cu1 O11 96.77(11) . .
N1 Cu1 O11 94.08(11) . .
O9 Cu2 N5 172.66(11) . .
O9 Cu2 N4 96.90(11) . .
N5 Cu2 N4 80.15(12) . .
O9 Cu2 N6 101.97(11) . .
N5 Cu2 N6 80.12(12) . .
N4 Cu2 N6 159.38(12) . .
O9 Cu2 O10 91.79(10) . .
N5 Cu2 O10 95.04(11) . .
N4 Cu2 O10 92.49(11) . .
N6 Cu2 O10 95.14(11) . .
O21 Cu3 N8 177.87(11) . .
O21 Cu3 N9 98.44(11) . .
N8 Cu3 N9 79.84(12) . .
O21 Cu3 N7 101.73(11) . .
N8 Cu3 N7 80.07(12) . .
N9 Cu3 N7 159.55(11) . .
O21 Cu3 O22 88.94(10) . .
N8 Cu3 O22 89.97(11) . .
N9 Cu3 O22 95.66(10) . .
N7 Cu3 O22 88.06(10) . .
O5 P1 O6 112.01(14) . .
O5 P1 O4 109.99(14) . .
O6 P1 O4 111.36(13) . .
O5 P1 C46 110.75(15) . .
O6 P1 C46 108.09(15) . .
O4 P1 C46 104.37(15) . .
O9 P2 O3 111.71(13) . .
O9 P2 O8 110.86(13) . .
O3 P2 O8 112.75(13) . .
O9 P2 C53 107.98(14) . 1_655
O3 P2 C53 108.35(14) . 1_655
O8 P2 C53 104.82(15) . 1_655
O21 P3 O14 111.66(13) . .
O21 P3 O16 112.78(13) . .
O14 P3 O16 111.95(13) . .
O21 P3 C54 108.53(15) . .
O14 P3 C54 106.33(15) . .
O16 P3 C54 105.12(14) . .
O20 P4 O19 113.71(14) . .
O20 P4 O15 110.53(13) . .
O19 P4 O15 110.39(13) . .
O20 P4 C61 111.85(15) . 1_655
O19 P4 C61 105.88(15) . 1_655
O15 P4 C61 103.96(15) . 1_655
Mo2 F2 Mo1 141.54(10) . .
Mo3 F6 Mo4 139.43(9) . .
P2 O3 Mo1 137.38(15) . .
P1 O4 Mo1 142.27(15) . .
P1 O5 Cu1 122.64(13) . .
P1 O6 Mo2 140.65(15) . .
P2 O8 Mo2 146.73(15) . .
P2 O9 Cu2 125.67(15) . .
Cu2 O10 H10A 116(3) . .
Cu2 O10 H10B 119(3) . .
H10A O10 H10B 98(4) . .
Cu1 O11 H11A 109.5 . .
P3 O14 Mo3 136.95(13) . .
P4 O15 Mo3 141.90(14) . .
P3 O16 Mo4 138.48(14) . .
P4 O19 Mo4 137.09(13) . .
P3 O21 Cu3 136.22(14) . .
Cu3 O22 H22A 112(3) . .
Cu3 O22 H22B 110(3) . .
H22A O22 H22B 108(4) . .
H90A O90 H90B 104(4) . .
C1 N1 C5 118.7(3) . .
C1 N1 Cu1 126.7(2) . .
C5 N1 Cu1 114.6(2) . .
C10 N2 C6 122.3(3) . .
C10 N2 Cu1 119.0(2) . .
C6 N2 Cu1 118.3(2) . .
C15 N3 C11 118.4(3) . .
C15 N3 Cu1 126.5(2) . .
C11 N3 Cu1 115.1(2) . .
C30 N4 C26 119.4(3) . .
C30 N4 Cu2 126.5(2) . .
C26 N4 Cu2 113.6(2) . .
C21 N5 C25 122.5(3) . .
C21 N5 Cu2 118.7(2) . .
C25 N5 Cu2 118.8(2) . .
C16 N6 C20 119.2(3) . .
C16 N6 Cu2 127.4(2) . .
C20 N6 Cu2 113.4(2) . .
C31 N7 C35 118.9(3) . .
C31 N7 Cu3 127.3(2) . .
C35 N7 Cu3 113.5(2) . .
C40 N8 C36 122.0(3) . .
C40 N8 Cu3 119.0(2) . .
C36 N8 Cu3 118.8(2) . .
C45 N9 C41 118.0(3) . .
C45 N9 Cu3 127.2(2) . .
C41 N9 Cu3 114.3(2) . .
N1 C1 C2 122.7(3) . .
N1 C1 H1 118.7 . .
C2 C1 H1 118.7 . .
C1 C2 C3 118.5(3) . .
C1 C2 H2 120.7 . .
C3 C2 H2 120.7 . .
C2 C3 C4 119.7(3) . .
C2 C3 H3 120.2 . .
C4 C3 H3 120.2 . .
C3 C4 C5 119.1(3) . .
C3 C4 H4 120.5 . .
C5 C4 H4 120.5 . .
N1 C5 C4 121.3(3) . .
N1 C5 C6 113.9(3) . .
C4 C5 C6 124.8(3) . .
N2 C6 C7 120.0(3) . .
N2 C6 C5 113.2(3) . .
C7 C6 C5 126.8(3) . .
C8 C7 C6 118.3(3) . .
C8 C7 H7 120.8 . .
C6 C7 H7 120.8 . .
C7 C8 C9 120.9(3) . .
C7 C8 H8 119.5 . .
C9 C8 H8 119.5 . .
C10 C9 C8 117.7(3) . .
C10 C9 H9 121.1 . .
C8 C9 H9 121.1 . .
N2 C10 C9 120.7(3) . .
N2 C10 C11 112.4(3) . .
C9 C10 C11 126.9(3) . .
N3 C11 C12 122.1(3) . .
N3 C11 C10 113.8(3) . .
C12 C11 C10 124.2(3) . .
C13 C12 C11 119.0(3) . .
C13 C12 H12 120.5 . .
C11 C12 H12 120.5 . .
C14 C13 C12 118.7(4) . .
C14 C13 H13 120.7 . .
C12 C13 H13 120.7 . .
C15 C14 C13 119.4(3) . .
C15 C14 H14 120.3 . .
C13 C14 H14 120.3 . .
N3 C15 C14 122.4(3) . .
N3 C15 H15 118.8 . .
C14 C15 H15 118.8 . .
N6 C16 C17 122.2(3) . .
N6 C16 H16 118.9 . .
C17 C16 H16 118.9 . .
C18 C17 C16 118.9(3) . .
C18 C17 H17 120.5 . .
C16 C17 H17 120.5 . .
C17 C18 C19 119.4(3) . .
C17 C18 H18 120.3 . .
C19 C18 H18 120.3 . .
C20 C19 C18 118.8(3) . .
C20 C19 H19 120.6 . .
C18 C19 H19 120.6 . .
N6 C20 C19 121.5(3) . .
N6 C20 C21 114.7(3) . .
C19 C20 C21 123.8(3) . .
N5 C21 C22 119.8(3) . .
N5 C21 C20 113.1(3) . .
C22 C21 C20 127.1(3) . .
C23 C22 C21 118.4(4) . .
C23 C22 H22 120.8 . .
C21 C22 H22 120.8 . .
C24 C23 C22 120.3(3) . .
C24 C23 H23 119.9 . .
C22 C23 H23 119.9 . .
C25 C24 C23 118.7(4) . .
C25 C24 H24 120.7 . .
C23 C24 H24 120.7 . .
N5 C25 C24 120.3(3) . .
N5 C25 C26 112.7(3) . .
C24 C25 C26 127.0(3) . .
N4 C26 C27 121.1(3) . .
N4 C26 C25 114.0(3) . .
C27 C26 C25 124.9(3) . .
C28 C27 C26 118.8(4) . .
C28 C27 H27 120.6 . .
C26 C27 H27 120.6 . .
C29 C28 C27 119.7(4) . .
C29 C28 H28 120.2 . .
C27 C28 H28 120.2 . .
C28 C29 C30 118.5(4) . .
C28 C29 H29 120.7 . .
C30 C29 H29 120.7 . .
N4 C30 C29 122.4(3) . .
N4 C30 H30 118.8 . .
C29 C30 H30 118.8 . .
N7 C31 C32 122.4(3) . .
N7 C31 H31 118.8 . .
C32 C31 H31 118.8 . .
C31 C32 C33 118.6(4) . .
C31 C32 H32 120.7 . .
C33 C32 H32 120.7 . .
C34 C33 C32 119.5(3) . .
C34 C33 H33 120.3 . .
C32 C33 H33 120.3 . .
C33 C34 C35 119.0(3) . .
C33 C34 H34 120.5 . .
C35 C34 H34 120.5 . .
N7 C35 C34 121.6(3) . .
N7 C35 C36 114.4(3) . .
C34 C35 C36 124.0(3) . .
N8 C36 C37 120.5(3) . .
N8 C36 C35 112.6(3) . .
C37 C36 C35 126.9(3) . .
C38 C37 C36 118.3(3) . .
C38 C37 H37 120.8 . .
C36 C37 H37 120.8 . .
C37 C38 C39 120.5(3) . .
C37 C38 H38 119.7 . .
C39 C38 H38 119.7 . .
C38 C39 C40 118.4(4) . .
C38 C39 H39 120.8 . .
C40 C39 H39 120.8 . .
N8 C40 C39 120.2(3) . .
N8 C40 C41 112.8(3) . .
C39 C40 C41 127.0(3) . .
N9 C41 C42 122.4(3) . .
N9 C41 C40 113.9(3) . .
C42 C41 C40 123.6(3) . .
C41 C42 C43 118.8(3) . .
C41 C42 H42 120.6 . .
C43 C42 H42 120.6 . .
C44 C43 C42 119.3(4) . .
C44 C43 H43 120.4 . .
C42 C43 H43 120.4 . .
C43 C44 C45 118.9(3) . .
C43 C44 H44 120.5 . .
C45 C44 H44 120.5 . .
N9 C45 C44 122.5(3) . .
N9 C45 H45 118.7 . .
C44 C45 H45 118.7 . .
C47 C46 P1 118.4(2) . .
C47 C46 H46A 107.7 . .
P1 C46 H46A 107.7 . .
C47 C46 H46B 107.7 . .
P1 C46 H46B 107.7 . .
H46A C46 H46B 107.1 . .
C52 C47 C48 117.7(3) . .
C52 C47 C46 120.6(3) . .
C48 C47 C46 121.7(3) . .
C49 C48 C47 121.9(3) . .
C49 C48 H48 119.1 . .
C47 C48 H48 119.1 . .
C50 C49 C48 119.8(3) . .
C50 C49 H49 120.1 . .
C48 C49 H49 120.1 . .
C51 C50 C49 119.5(3) . .
C51 C50 H50 120.2 . .
C49 C50 H50 120.2 . .
C50 C51 C52 121.0(3) . .
C50 C51 H51 119.5 . .
C52 C51 H51 119.5 . .
C51 C52 C47 120.1(3) . .
C51 C52 C53 116.9(3) . .
C47 C52 C53 122.9(3) . .
C52 C53 P2 110.3(2) . 1_455
C52 C53 H53A 109.6 . .
P2 C53 H53A 109.6 1_455 .
C52 C53 H53B 109.6 . .
P2 C53 H53B 109.6 1_455 .
H53A C53 H53B 108.1 . .
C55 C54 P3 113.7(2) . .
C55 C54 H54A 108.8 . .
P3 C54 H54A 108.8 . .
C55 C54 H54B 108.8 . .
P3 C54 H54B 108.8 . .
H54A C54 H54B 107.7 . .
C60 C55 C56 119.2(3) . .
C60 C55 C54 123.8(3) . .
C56 C55 C54 117.0(3) . .
C57 C56 C55 121.3(3) . .
C57 C56 H56 119.3 . .
C55 C56 H56 119.3 . .
C56 C57 C58 119.7(3) . .
C56 C57 H57 120.2 . .
C58 C57 H57 120.2 . .
C57 C58 C59 119.1(3) . .
C57 C58 H58 120.4 . .
C59 C58 H58 120.4 . .
C58 C59 C60 122.1(3) . .
C58 C59 H59 119.0 . .
C60 C59 H59 119.0 . .
C59 C60 C55 118.6(3) . .
C59 C60 C61 121.6(3) . .
C55 C60 C61 119.7(3) . .
C60 C61 P4 118.0(3) . 1_455
C60 C61 H61A 107.8 . .
P4 C61 H61A 107.8 1_455 .
C60 C61 H61B 107.8 . .
P4 C61 H61B 107.8 1_455 .
H61A C61 H61B 107.1 . .

loop_
_geom_bond_atom_site_label_1
_geom_bond_atom_site_label_2
_geom_bond_distance
_geom_bond_site_symmetry_2
Mo1 O1 1.697(2) .
Mo1 O2 1.774(2) .
Mo1 F1 1.847(2) .
Mo1 O4 2.014(2) .
Mo1 O3 2.090(2) .
Mo1 F2 2.1652(19) .
Mo2 O7 1.694(2) .
Mo2 F4 1.796(2) .
Mo2 F3 1.853(2) .
Mo2 O8 2.009(2) .
Mo2 O6 2.066(2) .
Mo2 F2 2.1304(18) .
Mo3 O13 1.713(2) .
Mo3 O12 1.744(2) .
Mo3 F5 1.858(2) .
Mo3 O15 2.006(2) .
Mo3 O14 2.099(2) .
Mo3 F6 2.1305(19) .
Mo4 O17 1.689(2) .
Mo4 O18 1.800(2) .
Mo4 F7 1.840(2) .
Mo4 O16 2.036(2) .
Mo4 O19 2.041(2) .
Mo4 F6 2.1830(19) .
Cu1 N2 1.951(3) .
Cu1 O5 1.992(2) .
Cu1 N3 2.020(3) .
Cu1 N1 2.025(3) .
Cu1 O11 2.094(2) .
Cu2 O9 1.911(2) .
Cu2 N5 1.934(3) .
Cu2 N4 2.035(3) .
Cu2 N6 2.044(3) .
Cu2 O10 2.209(3) .
Cu3 O21 1.907(2) .
Cu3 N8 1.945(3) .
Cu3 N9 2.033(3) .
Cu3 N7 2.043(3) .
Cu3 O22 2.311(3) .
P1 O5 1.514(2) .
P1 O6 1.530(2) .
P1 O4 1.551(2) .
P1 C46 1.803(3) .
P2 O9 1.518(2) .
P2 O3 1.525(2) .
P2 O8 1.531(3) .
P2 C53 1.805(3) 1_655
P3 O21 1.513(2) .
P3 O14 1.535(2) .
P3 O16 1.539(2) .
P3 C54 1.802(3) .
P4 O20 1.499(2) .
P4 O19 1.545(2) .
P4 O15 1.554(2) .
P4 C61 1.809(4) 1_655
O10 H10A 0.835(18) .
O10 H10B 0.811(18) .
O11 H11A 0.8400 .
O22 H22A 0.810(18) .
O22 H22B 0.826(18) .
O90 H90A 0.830(19) .
O90 H90B 0.820(19) .
N1 C1 1.342(4) .
N1 C5 1.361(4) .
N2 C10 1.336(4) .
N2 C6 1.341(4) .
N3 C15 1.344(4) .
N3 C11 1.353(4) .
N4 C30 1.331(4) .
N4 C26 1.358(4) .
N5 C21 1.340(4) .
N5 C25 1.342(4) .
N6 C16 1.339(4) .
N6 C20 1.353(4) .
N7 C31 1.329(5) .
N7 C35 1.364(4) .
N8 C40 1.335(5) .
N8 C36 1.343(4) .
N9 C45 1.338(4) .
N9 C41 1.359(4) .
C1 C2 1.380(5) .
C1 H1 0.9500 .
C2 C3 1.380(5) .
C2 H2 0.9500 .
C3 C4 1.384(5) .
C3 H3 0.9500 .
C4 C5 1.385(5) .
C4 H4 0.9500 .
C5 C6 1.474(5) .
C6 C7 1.391(5) .
C7 C8 1.383(5) .
C7 H7 0.9500 .
C8 C9 1.398(5) .
C8 H8 0.9500 .
C9 C10 1.384(5) .
C9 H9 0.9500 .
C10 C11 1.484(5) .
C11 C12 1.390(5) .
C12 C13 1.389(5) .
C12 H12 0.9500 .
C13 C14 1.386(5) .
C13 H13 0.9500 .
C14 C15 1.381(5) .
C14 H14 0.9500 .
C15 H15 0.9500 .
C16 C17 1.388(5) .
C16 H16 0.9500 .
C17 C18 1.377(5) .
C17 H17 0.9500 .
C18 C19 1.392(5) .
C18 H18 0.9500 .
C19 C20 1.389(5) .
C19 H19 0.9500 .
C20 C21 1.470(5) .
C21 C22 1.399(5) .
C22 C23 1.394(5) .
C22 H22 0.9500 .
C23 C24 1.388(5) .
C23 H23 0.9500 .
C24 C25 1.386(5) .
C24 H24 0.9500 .
C25 C26 1.483(5) .
C26 C27 1.391(5) .
C27 C28 1.388(5) .
C27 H27 0.9500 .
C28 C29 1.380(5) .
C28 H28 0.9500 .
C29 C30 1.389(5) .
C29 H29 0.9500 .
C30 H30 0.9500 .
C31 C32 1.388(5) .
C31 H31 0.9500 .
C32 C33 1.388(5) .
C32 H32 0.9500 .
C33 C34 1.380(5) .
C33 H33 0.9500 .
C34 C35 1.382(5) .
C34 H34 0.9500 .
C35 C36 1.485(5) .
C36 C37 1.389(5) .
C37 C38 1.384(5) .
C37 H37 0.9500 .
C38 C39 1.390(5) .
C38 H38 0.9500 .
C39 C40 1.395(5) .
C39 H39 0.9500 .
C40 C41 1.485(5) .
C41 C42 1.377(5) .
C42 C43 1.384(5) .
C42 H42 0.9500 .
C43 C44 1.379(5) .
C43 H43 0.9500 .
C44 C45 1.387(5) .
C44 H44 0.9500 .
C45 H45 0.9500 .
C46 C47 1.520(5) .
C46 H46A 0.9900 .
C46 H46B 0.9900 .
C47 C52 1.403(5) .
C47 C48 1.403(5) .
C48 C49 1.387(5) .
C48 H48 0.9500 .
C49 C50 1.386(5) .
C49 H49 0.9500 .
C50 C51 1.383(5) .
C50 H50 0.9500 .
C51 C52 1.400(5) .
C51 H51 0.9500 .
C52 C53 1.513(5) .
C53 P2 1.805(3) 1_455
C53 H53A 0.9900 .
C53 H53B 0.9900 .
C54 C55 1.508(5) .
C54 H54A 0.9900 .
C54 H54B 0.9900 .
C55 C60 1.402(5) .
C55 C56 1.405(5) .
C56 C57 1.386(5) .
C56 H56 0.9500 .
C57 C58 1.391(5) .
C57 H57 0.9500 .
C58 C59 1.392(5) .
C58 H58 0.9500 .
C59 C60 1.393(5) .
C59 H59 0.9500 .
C60 C61 1.530(5) .
C61 P4 1.809(3) 1_455
C61 H61A 0.9900 .
C61 H61B 0.9900 .
